data_1519030
loop_
_publ_author_name
'Tougait, O.'
'Ibers, J. A.'

_publ_section_title
;
 New tantalum polychalcogenides with infinite anionic chains : K12Ta6Se35
 and KTaTe3
;
_journal_name_full 'Solid State Sciences'
_journal_page_first 523
_journal_page_last 534
_journal_volume 1
_journal_year 1999
_chemical_formula_sum 'K12 Se35 Ta6'
_chemical_formula_weight 4318.47
_space_group_IT_number 60
_symmetry_cell_setting orthorhombic
_symmetry_Int_Tables_number 60
_symmetry_space_group_name_Hall '-P 2n 2ab'
_symmetry_space_group_name_H-M 'P b c n'
_cell_angle_alpha 90
_cell_angle_beta 90
_cell_angle_gamma 90
_cell_formula_units_Z 4
_cell_length_a 8.3390(17)
_cell_length_b 13.259(3)
_cell_length_c 56.023(11)
_cell_volume 6194(2)
_diffrn_ambient_temperature 293
_diffrn_radiation_probe x-ray
_diffrn_radiation_type MoK\a
_diffrn_radiation_wavelength 0.71073
_exptl_absorpt_coefficient_mu 31.942
_exptl_crystal_density_diffrn 4.631
_exptl_crystal_F_000 7424
_refine_ls_number_parameters 243
_refine_ls_number_reflns 5424
_refine_ls_R_factor_gt 0.039
_refine_ls_wR_factor_gt 0.076
_cod_data_source_file SSS-1999-1-523-534-1.cif
_cod_data_source_block KTaSe
_cod_database_code 1519030

loop_
_symmetry_equiv_pos_site_id
_symmetry_equiv_pos_as_xyz
1 x,y,z
2 1/2-x,1/2-y,1/2+z
3 1/2+x,1/2-y,-z
4 -x,y,1/2-z
5 -x,-y,-z
6 1/2+x,1/2+y,1/2-z
7 1/2-x,1/2+y,z
8 x,-y,1/2+z

loop_
_atom_site_label
_atom_site_type_symbol
_atom_site_thermal_displace_type
_atom_site_fract_x
_atom_site_fract_y
_atom_site_fract_z
_atom_site_occupancy
_atom_site_U_iso_or_equiv
_atom_site_calc_flag
_atom_site_refinement_flags
_atom_site_disorder_assembly
_atom_site_disorder_group
Ta1 Ta Uiso 0.04042(4) 0.13384(3) 0.04720(1) 1.000 0.0108(1) . . . .
Ta2 Ta Uiso 0.43857(5) 0.21278(3) 0.21860(1) 1.000 0.0117(1) . . . .
Ta3 Ta Uiso 0.03942(5) 0.05307(3) 0.11048(1) 1.000 0.0111(1) . . . .
Se1 Se Uiso 0.20243(11) 0.19221(7) 0.08592(2) 1.000 0.0131(2) . . . .
Se2 Se Uiso 0.12460(11) 0.04815(7) 0.57327(2) 1.000 0.0125(2) . . . .
Se3 Se Uiso 0.34614(11) 0.10685(7) 0.05042(2) 1.000 0.0154(2) . . . .
Se4 Se Uiso 0.00000 0.86045(10) 0.25000 1.000 0.0144(3) . . . .
Se5 Se Uiso 0.11838(11) 0.01887(7) 0.01130(2) 1.000 0.0147(2) . . . .
Se6 Se Uiso 0.00166(12) 0.24044(7) 0.38020(2) 1.000 0.0157(2) . . . .
Se7 Se Uiso 0.41511(11) 0.38090(7) 0.40294(2) 1.000 0.0143(2) . . . .
Se8 Se Uiso 0.23194(11) 0.04567(7) 0.45724(2) 1.000 0.0153(2) . . . .
Se9 Se Uiso 0.19334(11) 0.14282(7) 0.42196(2) 1.000 0.0134(2) . . . .
Se10 Se Uiso 0.28359(11) 0.14943(7) 0.25588(2) 1.000 0.0139(2) . . . .
Se11 Se Uiso 0.24496(12) 0.00360(7) 0.13743(2) 1.000 0.0177(2) . . . .
Se12 Se Uiso 0.43808(12) 0.09566(7) 0.31332(2) 1.000 0.0188(2) . . . .
Se13 Se Uiso 0.33286(11) 0.02931(7) 0.22554(2) 1.000 0.0158(2) . . . .
Se14 Se Uiso 0.25712(12) 0.17732(7) 0.34020(2) 1.000 0.0194(2) . . . .
Se15 Se Uiso 0.21643(12) 0.02756(7) 0.36333(2) 1.000 0.0168(2) . . . .
Se16 Se Uiso 0.22837(12) 0.28957(8) 0.19665(2) 1.000 0.0208(2) . . . .
Se17 Se Uiso 0.32367(12) 0.33219(7) 0.28858(2) 1.000 0.0176(2) . . . .
Se18 Se Uiso 0.01285(14) 0.29202(8) 0.02831(2) 1.000 0.0266(3) . . . .
K1 K Uiso 0.00000 0.50000 0.00000 1.000 0.0159(7) . . . .
K2 K Uiso 0.3826(3) 0.24820(17) 0.14052(5) 1.000 0.0227(5) . . . .
K3 K Uiso 0.0483(3) 0.37874(15) 0.33394(4) 1.000 0.0188(5) . . . .
K4 K Uiso 0.00000 0.3292(2) 0.25000 1.000 0.0198(7) . . . .
K5 K Uiso 0.5892(3) 0.29809(18) 0.03142(5) 1.000 0.0303(6) . . . .
K6 K Uiso 0.0201(3) 0.03898(19) 0.18929(5) 1.000 0.0321(6) . . . .
K7 K Uiso 0.0252(3) 0.43837(19) 0.41470(5) 1.000 0.0330(7) . . . .

loop_
_atom_type_symbol
_atom_type_description
_atom_type_scat_dispersion_real
_atom_type_scat_dispersion_imag
_atom_type_scat_source
K K 0.2009 0.2494 ' International Tables Vol C Tables 4.2.6.8 and 6.1.1.4'
Se Se -0.0929 2.2259 ' International Tables Vol C Tables 4.2.6.8 and 6.1.1.4'
Ta Ta -0.7052 6.5227 ' International Tables Vol C Tables 4.2.6.8 and 6.1.1.4'

loop_
_geom_angle_atom_site_label_1
_geom_angle_atom_site_label_2
_geom_angle_atom_site_label_3
_geom_angle
_geom_angle_site_symmetry_1
_geom_angle_site_symmetry_2
_geom_angle_site_symmetry_3
_geom_angle_publ_flag
Se1 Ta1 Se3 58.91(3) . . . yes
Se1 Ta1 Se5 132.09(3) . . . yes
Se1 Ta1 Se18 98.98(4) . . . yes
Se1 Ta1 Se8 131.19(4) . . 4_555 yes
Se1 Ta1 Se9 80.02(3) . . 4_555 yes
Se1 Ta1 Se2 73.15(3) . . 8_554 yes
Se3 Ta1 Se5 74.12(3) . . . yes
Se3 Ta1 Se18 104.52(4) . . . yes
Se3 Ta1 Se8 144.87(3) . . 4_555 yes
Se3 Ta1 Se9 134.31(4) . . 4_555 yes
Se2 Ta1 Se3 67.12(3) 8_554 . . yes
Se5 Ta1 Se18 101.42(4) . . . yes
Se5 Ta1 Se8 83.07(3) . . 4_555 yes
Se5 Ta1 Se9 136.44(3) . . 4_555 yes
Se2 Ta1 Se5 80.91(3) 8_554 . . yes
Se8 Ta1 Se18 105.96(4) 4_555 . . yes
Se9 Ta1 Se18 100.59(4) 4_555 . . yes
Se2 Ta1 Se18 170.56(4) 8_554 . . yes
Se8 Ta1 Se9 54.80(3) 4_555 . 4_555 yes
Se2 Ta1 Se8 83.36(3) 8_554 . 4_555 yes
Se2 Ta1 Se9 83.42(3) 8_554 . 4_555 yes
Se10 Ta2 Se13 53.97(3) . . . yes
Se10 Ta2 Se16 100.85(4) . . . yes
Se10 Ta2 Se10 84.59(3) . . 4_655 yes
Se10 Ta2 Se12 124.12(3) . . 4_655 yes
Se10 Ta2 Se17 135.21(4) . . 4_655 yes
Se4 Ta2 Se10 78.67(3) 6_545 . . yes
Se13 Ta2 Se16 103.13(4) . . . yes
Se10 Ta2 Se13 85.72(3) 4_655 . . yes
Se12 Ta2 Se13 71.21(3) 4_655 . . yes
Se13 Ta2 Se17 148.90(3) . . 4_655 yes
Se4 Ta2 Se13 130.23(3) 6_545 . . yes
Se10 Ta2 Se16 171.14(4) 4_655 . . yes
Se12 Ta2 Se16 101.16(4) 4_655 . . yes
Se16 Ta2 Se17 102.98(4) . . 4_655 yes
Se4 Ta2 Se16 99.67(3) 6_545 . . yes
Se10 Ta2 Se12 81.16(3) 4_655 . 4_655 yes
Se10 Ta2 Se17 68.45(3) 4_655 . 4_655 yes
Se4 Ta2 Se10 74.38(3) 6_545 . 4_655 yes
Se12 Ta2 Se17 87.41(3) 4_655 . 4_655 yes
Se4 Ta2 Se12 144.82(3) 6_545 . 4_655 yes
Se4 Ta2 Se17 60.35(3) 6_545 . 4_655 yes
Se1 Ta3 Se11 98.67(3) . . . yes
Se1 Ta3 Se6 60.23(3) . . 4_555 yes
Se1 Ta3 Se9 74.69(3) . . 4_555 yes
Se1 Ta3 Se15 142.57(3) . . 4_555 yes
Se1 Ta3 Se7 130.97(4) . . 6_445 yes
Se1 Ta3 Se2 78.65(3) . . 8_554 yes
Se6 Ta3 Se11 103.57(4) 4_555 . . yes
Se9 Ta3 Se11 171.75(3) 4_555 . . yes
Se11 Ta3 Se15 101.33(4) . . 4_555 yes
Se7 Ta3 Se11 103.14(3) 6_445 . . yes
Se2 Ta3 Se11 99.86(4) 8_554 . . yes
Se6 Ta3 Se9 69.02(3) 4_555 . 4_555 yes
Se6 Ta3 Se15 84.36(3) 4_555 . 4_555 yes
Se6 Ta3 Se7 148.37(4) 4_555 . 6_445 yes
Se2 Ta3 Se6 134.94(4) 8_554 . 4_555 yes
Se9 Ta3 Se15 81.90(3) 4_555 . 4_555 yes
Se7 Ta3 Se9 85.02(3) 6_445 . 4_555 yes
Se2 Ta3 Se9 83.80(3) 8_554 . 4_555 yes
Se7 Ta3 Se15 74.03(3) 6_445 . 4_555 yes
Se2 Ta3 Se15 127.72(3) 8_554 . 4_555 yes
Se2 Ta3 Se7 54.77(3) 8_554 . 6_445 yes
Ta1 Se1 Ta3 87.75(3) . . . yes
Ta1 Se1 Se3 58.82(3) . . . yes
Ta1 Se1 Se6 109.24(4) . . 4_555 yes
Ta3 Se1 Se3 109.26(4) . . . yes
Ta3 Se1 Se6 57.79(3) . . 4_555 yes
Se3 Se1 Se6 164.37(5) . . 4_555 yes
Ta1 Se2 Se7 115.49(4) 8_555 . 3_456 yes
Ta3 Se2 Se7 63.44(4) 8_555 . 3_456 yes
Ta1 Se2 Ta3 84.70(3) 8_555 . 8_555 yes
Ta1 Se3 Se1 62.27(3) . . . yes
Ta2 Se4 Se17 109.08(4) 6_455 . 6_455 yes
Ta2 Se4 Ta2 86.20(4) 6_455 . 7_555 yes
Ta2 Se4 Se17 57.72(3) 6_455 . 7_555 yes
Ta2 Se4 Se17 57.72(3) 7_555 . 6_455 yes
Se17 Se4 Se17 163.69(6) 6_455 . 7_555 yes
Ta2 Se4 Se17 109.08(4) 7_555 . 7_555 yes
Ta1 Se5 Se5 108.91(4) . . 5_555 yes
Ta3 Se6 Se1 61.98(3) 4_555 . 4_555 yes
Ta3 Se7 Se2 61.79(3) 6_555 . 3_556 yes
Ta1 Se8 Se9 63.48(3) 4_555 . . yes
Ta1 Se9 Se8 61.72(3) 4_555 . . yes
Ta3 Se9 Se8 112.76(4) 4_555 . . yes
Ta1 Se9 Ta3 84.06(3) 4_555 . 4_555 yes
Ta2 Se10 Se13 63.46(4) . . . yes
Ta2 Se10 Ta2 84.46(3) . . 4_655 yes
Ta2 Se10 Se13 114.70(4) 4_655 . . yes
Ta2 Se12 Se14 114.54(4) 4_655 . . yes
Ta2 Se13 Se10 62.56(3) . . . yes
Se12 Se14 Se15 93.14(5) . . . yes
Ta3 Se15 Se14 108.20(4) 4_555 . . yes
Ta2 Se17 Se4 61.94(3) 4_655 . 6_545 yes

loop_
_geom_bond_atom_site_label_1
_geom_bond_atom_site_label_2
_geom_bond_distance
_geom_bond_site_symmetry_1
_geom_bond_site_symmetry_2
_geom_bond_publ_flag
Ta1 Se1 2.6702(13) . . yes
Ta1 Se3 2.5807(11) . . yes
Ta1 Se5 2.6062(12) . . yes
Ta1 Se18 2.3605(13) . . yes
Ta1 Se8 2.5665(11) . 4_555 yes
Ta1 Se9 2.6076(12) . 4_555 yes
Ta1 Se2 2.9067(12) . 8_554 yes
Ta2 Se10 2.5956(13) . . yes
Ta2 Se13 2.6165(12) . . yes
Ta2 Se16 2.3710(12) . . yes
Ta2 Se10 2.8491(12) . 4_655 yes
Ta2 Se12 2.5822(13) . 4_655 yes
Ta2 Se17 2.5690(12) . 4_655 yes
Ta2 Se4 2.6814(12) . 6_545 yes
Ta3 Se1 2.6727(12) . . yes
Ta3 Se11 2.3766(13) . . yes
Ta3 Se6 2.5617(12) . 4_555 yes
Ta3 Se9 2.9129(13) . 4_555 yes
Ta3 Se15 2.6115(13) . 4_555 yes
Ta3 Se7 2.6174(12) . 6_445 yes
Ta3 Se2 2.5787(13) . 8_554 yes
Se1 Se3 2.5833(16) . . yes
Se1 Se6 2.6282(16) . 4_555 yes
Se2 Se7 2.3901(15) . 3_456 yes
Se4 Se17 2.6408(12) 6_545 . yes
Se5 Se5 2.3982(15) . 5_555 yes
Se8 Se9 2.3814(15) . . yes
Se10 Se13 2.3652(15) . . yes
Se12 Se14 2.3911(16) . . yes
Se14 Se15 2.3952(15) . . yes

loop_
_geom_torsion_atom_site_label_1
_geom_torsion_atom_site_label_2
_geom_torsion_atom_site_label_3
_geom_torsion_atom_site_label_4
_geom_torsion
_geom_torsion_site_symmetry_1
_geom_torsion_site_symmetry_2
_geom_torsion_site_symmetry_3
_geom_torsion_site_symmetry_4
_geom_torsion_publ_flag
Se3 Ta1 Se1 Ta3 -114.18(4) . . . . no
Se3 Ta1 Se1 Se6 -168.82(5) . . . 4_555 no
Se5 Ta1 Se1 Ta3 -101.41(4) . . . . no
Se5 Ta1 Se1 Se3 12.77(5) . . . . no
Se5 Ta1 Se1 Se6 -156.05(4) . . . 4_555 no
Se18 Ta1 Se1 Ta3 144.22(4) . . . . no
Se18 Ta1 Se1 Se3 -101.61(4) . . . . no
Se18 Ta1 Se1 Se6 89.58(5) . . . 4_555 no
Se8 Ta1 Se1 Ta3 23.67(5) 4_555 . . . no
Se8 Ta1 Se1 Se3 137.85(5) 4_555 . . . no
Se8 Ta1 Se1 Se6 -30.97(6) 4_555 . . 4_555 no
Se9 Ta1 Se1 Ta3 44.95(3) 4_555 . . . no
Se9 Ta1 Se1 Se3 159.13(4) 4_555 . . . no
Se9 Ta1 Se1 Se6 -9.69(4) 4_555 . . 4_555 no
Se2 Ta1 Se1 Ta3 -41.14(3) 8_554 . . . no
Se2 Ta1 Se1 Se3 73.04(3) 8_554 . . . no
Se2 Ta1 Se1 Se6 -95.78(4) 8_554 . . 4_555 no
Se5 Ta1 Se3 Se1 -170.18(4) . . . . no
Se18 Ta1 Se3 Se1 91.84(4) . . . . no
Se8 Ta1 Se3 Se1 -118.65(7) 4_555 . . . no
Se9 Ta1 Se3 Se1 -29.37(5) 4_555 . . . no
Se2 Ta1 Se3 Se1 -83.52(4) 8_554 . . . no
Se1 Ta1 Se5 Se5 168.80(4) . . . 5_555 no
Se3 Ta1 Se5 Se5 -179.86(5) . . . 5_555 no
Se18 Ta1 Se5 Se5 -77.82(5) . . . 5_555 no
Se8 Ta1 Se5 Se5 27.14(5) 4_555 . . 5_555 no
Se9 Ta1 Se5 Se5 41.15(7) 4_555 . . 5_555 no
Se2 Ta1 Se5 Se5 111.48(5) 8_554 . . 5_555 no
Se1 Ta1 Se8 Se9 25.94(5) . . 4_555 4_555 no
Se3 Ta1 Se8 Se9 118.88(7) . . 4_555 4_555 no
Se5 Ta1 Se8 Se9 168.22(4) . . 4_555 4_555 no
Se18 Ta1 Se8 Se9 -91.84(4) . . 4_555 4_555 no
Se1 Ta1 Se9 Ta3 -40.63(3) . . 4_555 . no
Se1 Ta1 Se9 Se8 -160.48(4) . . 4_555 4_555 no
Se3 Ta1 Se9 Ta3 -15.39(5) . . 4_555 . no
Se3 Ta1 Se9 Se8 -135.24(5) . . 4_555 4_555 no
Se5 Ta1 Se9 Ta3 102.74(5) . . 4_555 . no
Se5 Ta1 Se9 Se8 -17.10(6) . . 4_555 4_555 no
Se18 Ta1 Se9 Ta3 -138.00(3) . . 4_555 . no
Se18 Ta1 Se9 Se8 102.15(4) . . 4_555 4_555 no
Se8 Ta1 Se9 Ta3 119.85(4) 4_555 . 4_555 . no
Se2 Ta1 Se9 Ta3 33.35(3) 8_554 . 4_555 . no
Se1 Ta1 Se2 Ta3 43.18(3) . . 8_554 . no
Se1 Ta1 Se2 Se7 100.38(5) . . 8_554 6_445 no
Se3 Ta1 Se2 Ta3 105.94(4) . . 8_554 . no
Se3 Ta1 Se2 Se7 163.14(6) . . 8_554 6_445 no
Se5 Ta1 Se2 Ta3 -177.55(3) . . 8_554 . no
Se5 Ta1 Se2 Se7 -120.35(5) . . 8_554 6_445 no
Se8 Ta1 Se2 Ta3 -93.54(3) 4_555 . 8_554 . no
Se9 Ta1 Se2 Ta3 -38.34(3) 4_555 . 8_554 . no
Se13 Ta2 Se10 Ta2 121.18(4) . . . 4_655 no
Se16 Ta2 Se10 Se13 98.44(4) . . . . no
Se16 Ta2 Se10 Ta2 -140.39(3) . . . 4_655 no
Se10 Ta2 Se10 Se13 -88.63(4) 4_655 . . . no
Se10 Ta2 Se10 Ta2 32.55(3) 4_655 . . 4_655 no
Se12 Ta2 Se10 Se13 -13.15(5) 4_655 . . . no
Se12 Ta2 Se10 Ta2 108.03(4) 4_655 . . 4_655 no
Se17 Ta2 Se10 Se13 -140.38(5) 4_655 . . . no
Se17 Ta2 Se10 Ta2 -19.20(5) 4_655 . . 4_655 no
Se4 Ta2 Se10 Se13 -163.75(4) 6_545 . . . no
Se16 Ta2 Se13 Se10 -93.97(4) . . . . no
Se10 Ta2 Se13 Se10 86.42(4) 4_655 . . . no
Se12 Ta2 Se13 Se10 168.53(4) 4_655 . . . no
Se17 Ta2 Se13 Se10 119.57(8) 4_655 . . . no
Se4 Ta2 Se13 Se10 21.07(5) 6_545 . . . no
Se10 Ta2 Se10 Ta2 -36.20(3) . . 4_655 4_655 no
Se10 Ta2 Se10 Se13 21.21(5) . . 4_655 4_655 no
Se13 Ta2 Se10 Ta2 -90.37(3) . . 4_655 4_655 no
Se13 Ta2 Se10 Se13 -32.96(5) . . 4_655 4_655 no
Se10 Ta2 Se12 Se14 -167.26(5) . . 4_655 4_655 no
Se13 Ta2 Se12 Se14 -178.47(6) . . 4_655 4_655 no
Se16 Ta2 Se12 Se14 81.31(6) . . 4_655 4_655 no
Se10 Ta2 Se4 Se17 -8.08(4) . . 6_545 . no
Se13 Ta2 Se4 Se17 -25.32(5) . . 6_545 . no
Se16 Ta2 Se4 Se17 91.16(4) . . 6_545 . no
Se11 Ta3 Se1 Ta1 144.78(3) . . . . no
Se11 Ta3 Se1 Se3 89.02(5) . . . . no
Se11 Ta3 Se1 Se6 -100.73(4) . . . 4_555 no
Se6 Ta3 Se1 Ta1 -114.49(4) 4_555 . . . no
Se6 Ta3 Se1 Se3 -170.25(6) 4_555 . . . no
Se9 Ta3 Se1 Ta1 -40.22(3) 4_555 . . . no
Se9 Ta3 Se1 Se3 -95.99(4) 4_555 . . . no
Se9 Ta3 Se1 Se6 74.27(4) 4_555 . . 4_555 no
Se15 Ta3 Se1 Ta1 -93.47(6) 4_555 . . . no
Se15 Ta3 Se1 Se3 -149.24(5) 4_555 . . . no
Se15 Ta3 Se1 Se6 21.02(7) 4_555 . . 4_555 no
Se7 Ta3 Se1 Ta1 28.87(5) 6_445 . . . no
Se7 Ta3 Se1 Se3 -26.89(6) 6_445 . . . no
Se7 Ta3 Se1 Se6 143.36(5) 6_445 . . 4_555 no
Se2 Ta3 Se1 Ta1 46.38(3) 8_554 . . . no
Se2 Ta3 Se1 Se3 -9.38(4) 8_554 . . . no
Se2 Ta3 Se1 Se6 160.87(4) 8_554 . . 4_555 no
Se11 Ta3 Se6 Se1 92.33(4) . . 4_555 . no
Se9 Ta3 Se6 Se1 -83.89(4) 4_555 . 4_555 . no
Se15 Ta3 Se6 Se1 -167.35(4) 4_555 . 4_555 . no
Se7 Ta3 Se6 Se1 -120.77(7) 6_445 . 4_555 . no
Se2 Ta3 Se6 Se1 -26.99(5) 8_554 . 4_555 . no
Se1 Ta3 Se9 Ta1 41.63(3) . . 4_555 . no
Se1 Ta3 Se9 Se8 97.56(5) . . 4_555 4_555 no
Se6 Ta3 Se9 Ta1 105.12(3) 4_555 . 4_555 . no
Se15 Ta3 Se9 Ta1 -167.84(3) 4_555 . 4_555 . no
Se7 Ta3 Se9 Ta1 -93.30(3) 6_445 . 4_555 . no
Se2 Ta3 Se9 Ta1 -38.26(3) 8_554 . 4_555 . no
Se1 Ta3 Se15 Se14 -35.54(8) . . 4_555 4_555 no
Se11 Ta3 Se15 Se14 85.44(5) . . 4_555 4_555 no
Se1 Ta3 Se7 Se2 21.18(5) . . 6_445 8_554 no
Se11 Ta3 Se7 Se2 -92.89(4) . . 6_445 8_554 no
Se1 Ta3 Se2 Ta1 -41.87(3) . . 8_554 . no
Se1 Ta3 Se2 Se7 -163.85(4) . . 8_554 6_445 no
Se11 Ta3 Se2 Ta1 -138.82(3) . . 8_554 . no
Se11 Ta3 Se2 Se7 99.20(4) . . 8_554 6_445 no
Se6 Ta3 Se2 Ta1 -18.17(5) 4_555 . 8_554 . no
Se9 Ta3 Se2 Ta1 33.71(3) 4_555 . 8_554 . no
Se15 Ta3 Se2 Ta1 108.44(4) 4_555 . 8_554 . no
Se7 Ta3 Se2 Ta1 121.98(4) 6_445 . 8_554 . no
Ta3 Se1 Se3 Ta1 74.93(4) . . . . no
Ta1 Se1 Se6 Ta3 74.39(4) . . 4_555 . no
Ta1 Se5 Se5 Ta1 179.97(12) . . 5_555 5_555 no
Ta1 Se8 Se9 Ta3 -69.32(4) 4_555 . . 4_555 no
Ta2 Se10 Se13 Ta2 -69.61(4) 4_655 . . . no
Ta2 Se12 Se14 Se15 -176.82(5) 4_655 . . . no
Se12 Se14 Se15 Ta3 -163.84(5) . . . 4_555 no
